data_4319317
loop_
_publ_author_name
'Bert D. Alleyne'
'Avril R. Williams'
'Lincoln A. Hall'
'Andrew J. P. White'
'David J. Williams'

_publ_section_title
;
 Lanthanide(III) Methylsquarates: Synthesis and X-ray Structures
;
_journal_name_full 'Inorganic Chemistry'
_journal_page_first 1045
_journal_page_last 1051
_journal_paper_doi 10.1021/ic000989q
_journal_volume 40
_journal_year 2001
_chemical_formula_sum 'C5 H17 Cl2 La O10'
_chemical_formula_weight 447.00
_chemical_name_systematic
; 
 ? 
;
_space_group_IT_number 29
_symmetry_cell_setting orthorhombic
_symmetry_space_group_name_Hall 'P 2c -2ac'
_symmetry_space_group_name_H-M 'P c a 21'
_atom_sites_solution_hydrogens geom
_atom_sites_solution_primary direct
_atom_sites_solution_secondary difmap
_audit_creation_method SHELXL
_cell_angle_alpha 90.00
_cell_angle_beta 90.00
_cell_angle_gamma 90.00
_cell_formula_units_Z 4
_cell_length_a 13.2390(15)
_cell_length_b 7.8355(10)
_cell_length_c 14.209(2)
_cell_measurement_reflns_used 28
_cell_measurement_temperature 173(2)
_cell_measurement_theta_max 15.01
_cell_measurement_theta_min 5.30
_cell_volume 1474.0(3)
_computing_cell_refinement 'Siemens XSCANS'
_computing_data_collection 'Siemens XSCANS'
_computing_data_reduction 'Siemens SHELXTL'
_computing_molecular_graphics 'Siemens SHELXTL'
_computing_publication_material 'Siemens SHELXTL'
_computing_structure_refinement 'SHELXL-93 (Sheldrick, 1993)'
_computing_structure_solution 'SHELXS-86 (Sheldrick, 1990)'
_diffrn_ambient_temperature 173(2)
_diffrn_measurement_device 'Siemens P4'
_diffrn_measurement_method '\w scans'
_diffrn_radiation_monochromator graphite
_diffrn_radiation_source 'fine-focus sealed tube'
_diffrn_radiation_type MoK\a
_diffrn_radiation_wavelength 0.71073
_diffrn_reflns_av_R_equivalents 0.0327
_diffrn_reflns_av_sigmaI/netI 0.0427
_diffrn_reflns_limit_h_max 23
_diffrn_reflns_limit_h_min -1
_diffrn_reflns_limit_k_max 14
_diffrn_reflns_limit_k_min -1
_diffrn_reflns_limit_l_max 1
_diffrn_reflns_limit_l_min -25
_diffrn_reflns_number 1540
_diffrn_reflns_theta_max 23.49
_diffrn_reflns_theta_min 2.60
_diffrn_standards_decay_% 34.69
_diffrn_standards_interval_count 97
_diffrn_standards_number 3
_exptl_absorpt_coefficient_mu 3.297
_exptl_absorpt_correction_T_max 0.3313
_exptl_absorpt_correction_T_min 0.2348
_exptl_absorpt_correction_type Ellipsoidal
_exptl_crystal_colour Clear
_exptl_crystal_density_diffrn 2.014
_exptl_crystal_description blocks
_exptl_crystal_F_000 872
_exptl_crystal_size_max 0.50
_exptl_crystal_size_mid 0.33
_exptl_crystal_size_min 0.27
_refine_diff_density_max 0.946
_refine_diff_density_min -1.581
_refine_diff_density_rms 0.186
_refine_ls_abs_structure_details 'Flack H D (1983), Acta Cryst. A39, 876-881'
_refine_ls_abs_structure_Flack -0.03(6)
_refine_ls_extinction_coef 0.0041(6)
_refine_ls_extinction_expression Fc^*^=kFc[1+0.001xFc^2^\l^3^/sin(2\q)]^-1/4^
_refine_ls_extinction_method SHELXL
_refine_ls_goodness_of_fit_all 1.184
_refine_ls_goodness_of_fit_obs 1.123
_refine_ls_matrix_type full
_refine_ls_number_parameters 164
_refine_ls_number_reflns 1174
_refine_ls_number_restraints 43
_refine_ls_restrained_S_all 1.760
_refine_ls_restrained_S_obs 1.100
_refine_ls_R_factor_all 0.0595
_refine_ls_R_factor_obs 0.0382
_refine_ls_shift/esd_max 0.000
_refine_ls_shift/esd_mean 0.000
_refine_ls_structure_factor_coef Fsqd
_refine_ls_weighting_details 'w=1/[\s^2^(Fo^2^)+(0.0434P)^2^+8.9055P] where P=(Fo^2^+2Fc^2^)/3'
_refine_ls_weighting_scheme calc
_refine_ls_wR_factor_all 0.1595
_refine_ls_wR_factor_obs 0.0919
_reflns_number_observed 1052
_reflns_number_total 1216
_reflns_observed_criterion >2sigma(I)
_cod_data_source_file ic000989q_2.cif
_cod_data_source_block LH9805l
_cod_depositor_comments
;
The following automatic conversions were performed:

'_symmetry_cell_setting' value 'Orthorhombic' changed to
'orthorhombic' according to the built-in table from CIF Core
dictionary named 'cif_core.dic' version 2.4.1 from 2010-06-29.

Automatic conversion script
Id: cif_fix_values 1646 2011-03-28 12:23:43Z adriana 

The following automatic conversions were performed:

'_refine_ls_weighting_scheme' value 'calc
w=1/[\s^2^(Fo^2^)+(0.0434P)^2^+8.9055P] where P=(Fo^2^+2Fc^2^)/3' was
changed to 'calc'. New tag '_refine_ls_weighting_details' was
created. The value of the new tag was set to
'w=1/[\s^2^(Fo^2^)+(0.0434P)^2^+8.9055P] where P=(Fo^2^+2Fc^2^)/3'.

Automatic conversion script
Id: cif_fix_values 3143 2015-03-26 13:38:13Z robertas 
;
_cod_original_formula_sum 'C5 H17 O10 Cl2 La'
_cod_database_code 4319317

loop_
_symmetry_equiv_pos_as_xyz
'x, y, z'
'-x, -y, z+1/2'
'x+1/2, -y, z'
'-x+1/2, y, z+1/2'

loop_
_atom_site_aniso_label
_atom_site_aniso_U_11
_atom_site_aniso_U_22
_atom_site_aniso_U_33
_atom_site_aniso_U_23
_atom_site_aniso_U_13
_atom_site_aniso_U_12
La 0.0097(4) 0.0149(5) 0.0119(4) -0.0008(5) 0.0008(4) 0.0002(3)
C1 0.020(5) 0.019(7) 0.015(7) 0.002(6) 0.004(6) 0.001(5)
C2 0.024(6) 0.015(6) 0.012(6) 0.007(6) 0.004(6) -0.001(5)
O2 0.023(5) 0.027(6) 0.023(8) 0.000(5) 0.006(5) -0.008(5)
C3 0.011(5) 0.017(6) 0.004(6) -0.002(6) -0.003(6) 0.000(5)
O3 0.008(4) 0.030(7) 0.024(7) 0.000(5) 0.001(4) -0.005(4)
C4 0.013(5) 0.020(6) 0.016(7) -0.001(6) 0.003(6) -0.003(5)
O4 0.012(4) 0.029(6) 0.022(7) 0.006(5) -0.002(4) -0.002(5)
C5 0.018(7) 0.029(10) 0.042(14) -0.010(8) 0.001(7) -0.004(7)
O5 0.020(5) 0.027(6) 0.022(6) 0.016(5) 0.004(5) -0.001(4)
O6 0.029(6) 0.030(6) 0.020(6) 0.005(5) -0.012(5) 0.002(5)
O7 0.024(5) 0.011(5) 0.029(6) -0.009(5) -0.004(5) 0.002(4)
O8 0.034(6) 0.034(7) 0.022(6) 0.015(5) -0.003(5) -0.007(5)
O9 0.026(6) 0.044(7) 0.018(6) -0.004(6) 0.002(5) -0.010(5)
O10 0.032(6) 0.040(7) 0.023(6) 0.004(6) 0.006(5) 0.010(5)
O11 0.030(5) 0.035(6) 0.022(6) -0.001(6) 0.000(6) 0.007(5)
Cl1 0.022(2) 0.021(2) 0.018(2) -0.001(2) -0.001(2) 0.0051(15)
Cl2 0.032(2) 0.025(2) 0.024(2) -0.001(2) 0.007(2) 0.000(2)

loop_
_atom_site_label
_atom_site_type_symbol
_atom_site_fract_x
_atom_site_fract_y
_atom_site_fract_z
_atom_site_U_iso_or_equiv
_atom_site_thermal_displace_type
_atom_site_occupancy
_atom_site_calc_flag
_atom_site_refinement_flags
_atom_site_disorder_group
La La 0.24650(5) 0.62879(9) 0.75026(13) 0.0121(3) Uani 1 d . .
C1 C 0.4964(10) 1.0390(18) 0.7375(13) 0.018(4) Uani 1 d U .
C2 C 0.3916(10) 1.0254(18) 0.7558(12) 0.017(3) Uani 1 d U .
O2 O 0.3281(7) 0.9130(14) 0.7667(7) 0.024(3) Uani 1 d . .
C3 C 0.3823(9) 1.2231(17) 0.7568(11) 0.011(3) Uani 1 d U .
O3 O 0.3150(7) 1.3208(14) 0.7708(7) 0.021(3) Uani 1 d . .
C4 C 0.4945(10) 1.2220(19) 0.7366(12) 0.016(3) Uani 1 d U .
O4 O 0.5561(7) 1.3406(14) 0.7201(7) 0.021(3) Uani 1 d . .
C5 C 0.5759(10) 0.9081(21) 0.7251(12) 0.030(5) Uani 1 d . .
H5A H 0.5789(10) 0.8737(21) 0.6588(12) 0.045 Uiso 1 d R .
H5B H 0.5601(10) 0.8085(21) 0.7641(12) 0.045 Uiso 1 d R .
H5C H 0.6413(10) 0.9553(21) 0.7441(12) 0.045 Uiso 1 d R .
O5 O 0.4103(7) 0.5862(14) 0.6608(8) 0.023(3) Uani 1 d . .
O6 O 0.3792(8) 0.6210(13) 0.8775(8) 0.027(3) Uani 1 d U .
O7 O 0.1934(8) 0.4275(13) 0.6182(8) 0.021(2) Uani 1 d U .
O8 O 0.2229(8) 0.8120(16) 0.6023(8) 0.030(3) Uani 1 d U .
O9 O 0.1709(8) 0.8242(16) 0.8785(8) 0.029(3) Uani 1 d . .
O10 O 0.1483(8) 0.4488(15) 0.8709(8) 0.032(3) Uani 1 d . .
O11 O 0.0550(7) 0.8907(13) 0.4894(9) 0.029(3) Uani 1 d . .
Cl1 Cl 0.5212(3) 0.6911(5) 0.4772(2) 0.0201(8) Uani 1 d . .
Cl2 Cl 0.3206(3) 0.1425(5) 0.5167(3) 0.0271(10) Uani 1 d . .

loop_
_atom_type_symbol
_atom_type_description
_atom_type_scat_dispersion_real
_atom_type_scat_dispersion_imag
_atom_type_scat_source
C C 0.0033 0.0016 'International Tables Vol C Tables 4.2.6.8 and 6.1.1.4'
H H 0.0000 0.0000 'International Tables Vol C Tables 4.2.6.8 and 6.1.1.4'
O O 0.0106 0.0060 'International Tables Vol C Tables 4.2.6.8 and 6.1.1.4'
Cl Cl 0.1484 0.1585 'International Tables Vol C Tables 4.2.6.8 and 6.1.1.4'
La La -0.2871 2.4523 'International Tables Vol C Tables 4.2.6.8 and 6.1.1.4'

loop_
_geom_angle_atom_site_label_1
_geom_angle_atom_site_label_2
_geom_angle_atom_site_label_3
_geom_angle
_geom_angle_site_symmetry_1
_geom_angle_site_symmetry_3
_geom_angle_publ_flag
O2 La O6 69.6(3) . . ?
O2 La O5 78.1(3) . . ?
O6 La O5 76.1(4) . . ?
O2 La O7 138.0(4) . . ?
O6 La O7 134.8(3) . . ?
O5 La O7 77.6(3) . . ?
O2 La O8 68.2(4) . . ?
O6 La O8 133.3(4) . . ?
O5 La O8 76.5(4) . . ?
O7 La O8 73.1(4) . . ?
O2 La O4 111.0(3) . 3_475 ?
O6 La O4 143.7(4) . 3_475 ?
O5 La O4 140.2(3) . 3_475 ?
O7 La O4 70.4(3) . 3_475 ?
O8 La O4 72.0(3) . 3_475 ?
O2 La O10 130.4(4) . . ?
O6 La O10 82.0(4) . . ?
O5 La O10 134.0(3) . . ?
O7 La O10 90.7(4) . . ?
O8 La O10 142.3(4) . . ?
O4 La O10 70.5(3) 3_475 . ?
O2 La O9 64.6(3) . . ?
O6 La O9 77.2(4) . . ?
O5 La O9 139.7(4) . . ?
O7 La O9 141.2(3) . . ?
O8 La O9 101.5(4) . . ?
O4 La O9 71.5(3) 3_475 . ?
O10 La O9 70.1(4) . . ?
O2 La O3 132.1(3) . 1_545 ?
O6 La O3 69.7(3) . 1_545 ?
O5 La O3 68.6(3) . 1_545 ?
O7 La O3 66.7(3) . 1_545 ?
O8 La O3 131.0(4) . 1_545 ?
O4 La O3 116.7(3) 3_475 1_545 ?
O10 La O3 65.9(3) . 1_545 ?
O9 La O3 127.4(4) . 1_545 ?
C2 C1 C4 93.4(11) . . ?
C2 C1 C5 131.8(13) . . ?
C4 C1 C5 134.7(13) . . ?
O2 C2 C1 138.5(13) . . ?
O2 C2 C3 131.2(13) . . ?
C1 C2 C3 90.3(11) . . ?
C2 O2 La 158.2(10) . . ?
O3 C3 C4 140.3(13) . . ?
O3 C3 C2 134.6(12) . . ?
C4 C3 C2 85.1(10) . . ?
C3 O3 La 147.2(9) . 1_565 ?
O4 C4 C1 136.8(13) . . ?
O4 C4 C3 131.9(13) . . ?
C1 C4 C3 91.2(11) . . ?
C4 O4 La 132.4(9) . 3_575 ?

loop_
_geom_bond_atom_site_label_1
_geom_bond_atom_site_label_2
_geom_bond_distance
_geom_bond_site_symmetry_2
_geom_bond_publ_flag
La O2 2.486(11) . ?
La O6 2.522(11) . ?
La O5 2.536(10) . ?
La O7 2.551(10) . ?
La O8 2.566(11) . ?
La O4 2.568(9) 3_475 ?
La O10 2.573(12) . ?
La O9 2.582(12) . ?
La O3 2.595(11) 1_545 ?
C1 C2 1.41(2) . ?
C1 C4 1.43(2) . ?
C1 C5 1.48(2) . ?
C2 O2 1.23(2) . ?
C2 C3 1.55(2) . ?
C3 O3 1.19(2) . ?
C3 C4 1.51(2) . ?
O3 La 2.595(11) 1_565 ?
C4 O4 1.26(2) . ?
O4 La 2.568(9) 3_575 ?
